data_9001507
loop_
_publ_author_name
'Freed, R. L.'
'Rouse, R. C.'
'Peacor, D. R.'

_publ_section_title
;
 Ribbeite, a second example of edge-sharing silicate tetrahedra in the
 leucophoenicite group
;
_journal_name_full 'American Mineralogist'
_journal_page_first 190
_journal_page_last 194
_journal_volume 78
_journal_year 1993
_chemical_formula_sum 'H2 Mn5 O10 Si2'
_chemical_name_mineral Ribbeite
_space_group_IT_number 62
_symmetry_space_group_name_Hall '-P 2ac 2n'
_symmetry_space_group_name_H-M 'P n m a'
_cell_angle_alpha 90
_cell_angle_beta 90
_cell_angle_gamma 90
_cell_length_a 10.732
_cell_length_b 15.672
_cell_length_c 4.811
_cell_formula_units_Z 4
_cell_volume 809.171
_database_code_amcsd 0001545
_exptl_crystal_density_diffrn 4.046
_cod_original_formula_sum 'Mn5 Si2 O10 H2'
_cod_database_code 9001507

loop_
_space_group_symop_operation_xyz
x,y,z
x,1/2-y,z
-x,1/2+y,-z
1/2-x,1/2+y,1/2+z
1/2+x,1/2-y,1/2-z
1/2+x,y,1/2-z
1/2-x,-y,1/2+z
-x,-y,-z

loop_
_atom_site_label
_atom_site_fract_x
_atom_site_fract_y
_atom_site_fract_z
_atom_site_occupancy
_atom_site_U_iso_or_equiv
Mn1 0.86850 0.14501 0.49334 1.00000 0.01406
Mn2 0.59124 0.25000 0.51449 1.00000 0.01406
Mn3 0.64402 0.06127 -0.00408 1.00000 0.01570
Si1 0.77790 0.25000 0.07120 1.00000 0.00697
Si2 0.46130 0.04480 0.58350 0.50000 0.00823
O1 0.46160 0.04320 0.26720 1.00000 0.01545
O2 0.77780 0.25000 0.73810 1.00000 0.00925
O3 0.91790 0.25000 0.21250 1.00000 0.00988
O4 0.71010 0.16810 0.21230 1.00000 0.00950
O5 0.52860 0.13730 0.73110 1.00000 0.02001
O6 0.31090 0.04390 0.73440 1.00000 0.01735
H1 0.55500 0.12600 0.56900 0.50000 0.02153
H2 0.34500 0.03400 0.60000 0.50000 0.02533

loop_
_cod_related_entry_id
_cod_related_entry_database
_cod_related_entry_code
1 AMCSD 0001545
